data_4034178
loop_
_publ_author_name
'Oshchepkov, Aleksandr S.'
'Shumilova, Tatiana A.'
'Zerson, Mario'
'Magerle, Robert'
'Khrustalev, Victor N.'
'Kataev, Evgeny A.'

_publ_section_title
;
 Conformational Selection in Anion Recognition: cGMP-Selective Binding by
 a Naphthalimide-Functionalized Amido-Amine Macrocycle.
;
_journal_issue 14
_journal_name_full 'The Journal of organic chemistry'
_journal_page_first 9034
_journal_page_last 9043
_journal_paper_doi 10.1021/acs.joc.9b00947
_journal_volume 84
_journal_year 2019
_chemical_formula_moiety '4(C56 H62 N12 O8), 4(O4 S), 3(C2 H6 O S), 7(H2 O)'
_chemical_formula_sum 'C230 H280 N48 O58 S7'
_chemical_formula_weight 4869.44
_space_group_crystal_system monoclinic
_space_group_IT_number 15
_space_group_name_Hall '-C 2yc'
_space_group_name_H-M_alt 'C 1 2/c 1'
_atom_sites_solution_hydrogens mixed
_atom_sites_solution_primary difmap
_atom_sites_solution_secondary difmap
_audit_creation_method SHELXL-2013
_cell_angle_alpha 90
_cell_angle_beta 117.53(3)
_cell_angle_gamma 90
_cell_formula_units_Z 2
_cell_length_a 48.205(10)
_cell_length_b 10.714(2)
_cell_length_c 23.955(5)
_cell_measurement_reflns_used 600
_cell_measurement_temperature 100(2)
_cell_measurement_theta_max 30.0
_cell_measurement_theta_min 3.2
_cell_volume 10971(5)
_computing_cell_refinement 'iMosflm (Battye et al., 2011)'
_computing_data_collection 'Marccd (Doyle, 2011)'
_computing_data_reduction iMosflm
_computing_molecular_graphics 'SHELXTL (Sheldrick, 2015)'
_computing_publication_material SHELXTL
_computing_structure_refinement 'SHELXL (Sheldrick, 2015)'
_computing_structure_solution 'SHELXT (Sheldrick, 2015)'
_diffrn_ambient_temperature 100(2)
_diffrn_measured_fraction_theta_full 0.997
_diffrn_measured_fraction_theta_max 0.996
_diffrn_measurement_device_type 'Rayonix SX165 CCD'
_diffrn_measurement_method '/f scan'
_diffrn_radiation_type synchrotron
_diffrn_radiation_wavelength 0.80246
_diffrn_reflns_av_R_equivalents 0.0845
_diffrn_reflns_av_unetI/netI 0.0612
_diffrn_reflns_Laue_measured_fraction_full 0.997
_diffrn_reflns_Laue_measured_fraction_max 0.996
_diffrn_reflns_limit_h_max 61
_diffrn_reflns_limit_h_min -61
_diffrn_reflns_limit_k_max 13
_diffrn_reflns_limit_k_min -13
_diffrn_reflns_limit_l_max 30
_diffrn_reflns_limit_l_min -30
_diffrn_reflns_number 61869
_diffrn_reflns_point_group_measured_fraction_full 0.997
_diffrn_reflns_point_group_measured_fraction_max 0.996
_diffrn_reflns_theta_full 28.782
_diffrn_reflns_theta_max 30.891
_diffrn_reflns_theta_min 3.163
_exptl_absorpt_coefficient_mu 0.230
_exptl_absorpt_correction_T_max 0.980
_exptl_absorpt_correction_T_min 0.970
_exptl_absorpt_correction_type multi-scan
_exptl_absorpt_process_details 'Scala (Evans, 2006)'
_exptl_crystal_colour colourless
_exptl_crystal_density_diffrn 1.474
_exptl_crystal_description prism
_exptl_crystal_F_000 5144
_exptl_crystal_size_max 0.10
_exptl_crystal_size_mid 0.05
_exptl_crystal_size_min 0.05
_refine_diff_density_max 0.765
_refine_diff_density_min -0.551
_refine_diff_density_rms 0.078
_refine_ls_extinction_coef 0.00251(15)
_refine_ls_extinction_expression Fc^*^=kFc[1+0.001xFc^2^\l^3^/sin(2\q)]^-1/4^
_refine_ls_extinction_method SHELXL
_refine_ls_goodness_of_fit_ref 1.045
_refine_ls_hydrogen_treatment constr
_refine_ls_matrix_type full
_refine_ls_number_parameters 795
_refine_ls_number_reflns 12004
_refine_ls_number_restraints 0
_refine_ls_restrained_S_all 1.045
_refine_ls_R_factor_all 0.0905
_refine_ls_R_factor_gt 0.0699
_refine_ls_shift/su_max 0.001
_refine_ls_shift/su_mean 0.000
_refine_ls_structure_factor_coef Fsqd
_refine_ls_weighting_details 'w=1/[\s^2^(Fo^2^)+(0.0735P)^2^+26.726P] where P=(Fo^2^+2Fc^2^)/3'
_refine_ls_weighting_scheme calc
_refine_ls_wR_factor_gt 0.1652
_refine_ls_wR_factor_ref 0.1797
_reflns_Friedel_coverage 0.000
_reflns_number_gt 9231
_reflns_number_total 12004
_reflns_threshold_expression 'I > 2\s(I)'
_cod_data_source_file jo9b00947_si_002.cif
_cod_data_source_block 3_H2SO4
_cod_original_sg_symbol_H-M 'C 2/c'
_cod_database_code 4034178
_shelx_space_group_comment
;
The symmetry employed for this shelxl refinement is uniquely defined
by the following loop, which should always be used as a source of
symmetry information in preference to the above space-group names.
They are only intended as comments.
;
_shelx_estimated_absorpt_t_min 0.977
_shelx_estimated_absorpt_t_max 0.988
_shelxl_version_number 2013-4

loop_
_space_group_symop_operation_xyz
'x, y, z'
'-x, y, -z+1/2'
'x+1/2, y+1/2, z'
'-x+1/2, y+1/2, -z+1/2'
'-x, -y, -z'
'x, -y, z-1/2'
'-x+1/2, -y+1/2, -z'
'x+1/2, -y+1/2, z-1/2'

loop_
_atom_site_label
_atom_site_type_symbol
_atom_site_fract_x
_atom_site_fract_y
_atom_site_fract_z
_atom_site_U_iso_or_equiv
_atom_site_adp_type
_atom_site_occupancy
_atom_site_site_symmetry_order
_atom_site_calc_flag
_atom_site_refinement_flags_posn
_atom_site_refinement_flags_adp
_atom_site_refinement_flags_occupancy
_atom_site_disorder_assembly
_atom_site_disorder_group
O1 O 0.48963(5) 1.12379(18) 0.88996(9) 0.0313(4) Uani 1 1 d . . . . .
O2 O 0.44106(5) 0.8949(2) 0.58365(9) 0.0366(5) Uani 1 1 d . . . . .
O3 O 0.32215(5) 0.7811(2) 0.63038(10) 0.0364(5) Uani 1 1 d . . . . .
O4 O 0.36146(5) 0.5430(2) 0.93185(10) 0.0384(5) Uani 1 1 d . . . . .
O5 O 0.27819(5) 0.2886(2) 0.79041(11) 0.0389(5) Uani 1 1 d . . . . .
O6 O 0.36918(5) 0.2184(2) 0.96768(10) 0.0431(6) Uani 1 1 d . . . . .
O7 O 0.33924(7) 1.1366(3) 0.61078(12) 0.0592(7) Uani 1 1 d . . . . .
O8 O 0.24978(6) 1.0738(3) 0.62443(13) 0.0598(7) Uani 1 1 d . . . . .
N1 N 0.48151(5) 0.9175(2) 0.86630(11) 0.0285(5) Uani 1 1 d . . . . .
H1N H 0.4780 0.8578 0.8373 0.034 Uiso 1 1 d R U . . .
N2 N 0.46348(5) 0.9692(2) 0.74344(11) 0.0271(5) Uani 1 1 d . . . . .
N3 N 0.45616(5) 0.7715(2) 0.67000(11) 0.0292(5) Uani 1 1 d . . . . .
H3N H 0.4616 0.7647 0.7112 0.035 Uiso 1 1 d R U . . .
N4 N 0.40104(6) 0.6000(2) 0.61926(11) 0.0283(5) Uani 1 1 d . . . . .
H4N H 0.4130 0.5895 0.6610 0.034 Uiso 1 1 d R U . . .
N5 N 0.37127(5) 0.7242(2) 0.70087(11) 0.0269(5) Uani 1 1 d . . . . .
H5N H 0.3839 0.7009 0.7408 0.032 Uiso 1 1 d R U . . .
N6 N 0.35124(5) 0.6509(2) 0.78341(11) 0.0263(5) Uani 1 1 d . . . . .
N7 N 0.39649(5) 0.5895(2) 0.89653(11) 0.0276(5) Uani 1 1 d . . . . .
H7N H 0.3997 0.6049 0.8630 0.033 Uiso 1 1 d R U . . .
N8 N 0.45604(5) 0.7384(2) 0.93900(11) 0.0258(5) Uani 1 1 d . . . . .
H8N H 0.4438 0.7400 0.8971 0.031 Uiso 1 1 d R U . . .
N9 N 0.37483(5) 0.4143(2) 0.68465(11) 0.0290(5) Uani 1 1 d . . . . .
H9N H 0.3946 0.4408 0.7078 0.035 Uiso 1 1 d R U . . .
N10 N 0.32379(6) 0.2487(2) 0.87835(12) 0.0337(6) Uani 1 1 d . . . . .
N11 N 0.39854(6) 0.9145(2) 0.88883(12) 0.0357(6) Uani 1 1 d . . . . .
H11N H 0.3880 0.8953 0.9105 0.043 Uiso 1 1 d R U . . .
N12 N 0.29459(7) 1.0946(3) 0.61693(13) 0.0451(7) Uani 1 1 d . . . . .
C1 C 0.48073(6) 1.0376(3) 0.85051(13) 0.0271(6) Uani 1 1 d . . . . .
C2 C 0.46811(6) 1.0664(3) 0.78168(13) 0.0267(6) Uani 1 1 d . . . . .
C3 C 0.46287(6) 1.1895(3) 0.76079(14) 0.0313(6) Uani 1 1 d . . . . .
H3 H 0.4665 1.2561 0.7895 0.038 Uiso 1 1 calc R U . . .
C4 C 0.45230(7) 1.2127(3) 0.69732(14) 0.0332(6) Uani 1 1 d . . . . .
H4 H 0.4483 1.2957 0.6816 0.040 Uiso 1 1 calc R U . . .
C5 C 0.44762(7) 1.1129(3) 0.65722(14) 0.0328(6) Uani 1 1 d . . . . .
H5 H 0.4405 1.1261 0.6135 0.039 Uiso 1 1 calc R U . . .
C6 C 0.45355(6) 0.9929(3) 0.68225(13) 0.0289(6) Uani 1 1 d . . . . .
C7 C 0.44975(6) 0.8821(3) 0.64071(13) 0.0304(6) Uani 1 1 d . . . . .
C8 C 0.45600(7) 0.6549(3) 0.63925(14) 0.0330(6) Uani 1 1 d . . . . .
H8A H 0.4661 0.5901 0.6720 0.040 Uiso 1 1 calc R U . . .
H8B H 0.4689 0.6652 0.6173 0.040 Uiso 1 1 calc R U . . .
C9 C 0.42387(7) 0.6079(3) 0.59197(13) 0.0318(6) Uani 1 1 d . . . . .
H9A H 0.4152 0.6645 0.5552 0.038 Uiso 1 1 calc R U . . .
H9B H 0.4261 0.5241 0.5770 0.038 Uiso 1 1 calc R U . . .
C10 C 0.38193(7) 0.7185(3) 0.60755(13) 0.0306(6) Uani 1 1 d . . . . .
H10A H 0.3595 0.6976 0.5817 0.037 Uiso 1 1 calc R U . . .
H10B H 0.3879 0.7767 0.5828 0.037 Uiso 1 1 calc R U . . .
C11 C 0.38580(7) 0.7848(3) 0.66667(13) 0.0295(6) Uani 1 1 d . . . . .
H11A H 0.4084 0.7938 0.6954 0.035 Uiso 1 1 calc R U . . .
H11B H 0.3769 0.8699 0.6549 0.035 Uiso 1 1 calc R U . . .
C12 C 0.34037(7) 0.7357(3) 0.68166(13) 0.0283(6) Uani 1 1 d . . . . .
C13 C 0.32933(6) 0.6890(3) 0.72682(14) 0.0285(6) Uani 1 1 d . . . . .
C14 C 0.29757(7) 0.6900(3) 0.71008(16) 0.0340(6) Uani 1 1 d . . . . .
H14 H 0.2826 0.7183 0.6697 0.041 Uiso 1 1 calc R U . . .
C15 C 0.28835(7) 0.6487(3) 0.75373(16) 0.0377(7) Uani 1 1 d . . . . .
H15 H 0.2668 0.6481 0.7436 0.045 Uiso 1 1 calc R U . . .
C16 C 0.31067(7) 0.6084(3) 0.81203(16) 0.0347(7) Uani 1 1 d . . . . .
H16 H 0.3048 0.5786 0.8424 0.042 Uiso 1 1 calc R U . . .
C17 C 0.34187(7) 0.6123(3) 0.82517(14) 0.0293(6) Uani 1 1 d . . . . .
C18 C 0.36732(7) 0.5775(3) 0.88900(13) 0.0288(6) Uani 1 1 d . . . . .
C19 C 0.42300(7) 0.5723(3) 0.95788(13) 0.0285(6) Uani 1 1 d . . . . .
H19A H 0.4238 0.4840 0.9706 0.034 Uiso 1 1 calc R U . . .
H19B H 0.4201 0.6243 0.9889 0.034 Uiso 1 1 calc R U . . .
C20 C 0.45389(7) 0.6065(3) 0.95947(13) 0.0276(6) Uani 1 1 d . . . . .
H20A H 0.4708 0.5945 1.0029 0.033 Uiso 1 1 calc R U . . .
H20B H 0.4578 0.5477 0.9320 0.033 Uiso 1 1 calc R U . . .
C21 C 0.48897(6) 0.7545(3) 0.94743(13) 0.0292(6) Uani 1 1 d . . . . .
H21A H 0.5038 0.7341 0.9916 0.035 Uiso 1 1 calc R U . . .
H21B H 0.4923 0.6927 0.9203 0.035 Uiso 1 1 calc R U . . .
C22 C 0.49732(7) 0.8823(3) 0.93269(13) 0.0299(6) Uani 1 1 d . . . . .
H22A H 0.4923 0.9453 0.9569 0.036 Uiso 1 1 calc R U . . .
H22B H 0.5202 0.8851 0.9475 0.036 Uiso 1 1 calc R U . . .
C23 C 0.38127(7) 0.4847(3) 0.59359(13) 0.0312(6) Uani 1 1 d . . . . .
H23A H 0.3954 0.4121 0.6021 0.037 Uiso 1 1 calc R U . . .
H23B H 0.3691 0.4934 0.5473 0.037 Uiso 1 1 calc R U . . .
C24 C 0.35880(7) 0.4569(3) 0.61971(13) 0.0314(6) Uani 1 1 d . . . . .
H24A H 0.3467 0.5332 0.6173 0.038 Uiso 1 1 calc R U . . .
H24B H 0.3438 0.3919 0.5935 0.038 Uiso 1 1 calc R U . . .
C25 C 0.35866(6) 0.3804(3) 0.71613(13) 0.0273(6) Uani 1 1 d . . . . .
C26 C 0.32597(7) 0.3799(3) 0.68645(14) 0.0299(6) Uani 1 1 d . . . . .
H26 H 0.3148 0.4025 0.6433 0.036 Uiso 1 1 calc R U . . .
C27 C 0.30951(7) 0.3468(3) 0.71907(13) 0.0294(6) Uani 1 1 d . . . . .
H27 H 0.2873 0.3478 0.6978 0.035 Uiso 1 1 calc R U . . .
C28 C 0.32481(6) 0.3124(3) 0.78168(13) 0.0272(6) Uani 1 1 d . . . . .
C29 C 0.30687(7) 0.2829(3) 0.81477(14) 0.0316(6) Uani 1 1 d . . . . .
C30 C 0.35618(7) 0.2439(3) 0.91155(14) 0.0327(6) Uani 1 1 d . . . . .
C31 C 0.37382(6) 0.2711(2) 0.87656(13) 0.0263(5) Uani 1 1 d . . . . .
C32 C 0.40625(7) 0.2636(3) 0.90759(14) 0.0297(6) Uani 1 1 d . . . . .
H32 H 0.4168 0.2382 0.9504 0.036 Uiso 1 1 calc R U . . .
C33 C 0.42324(7) 0.2938(3) 0.87538(14) 0.0305(6) Uani 1 1 d . . . . .
H33 H 0.4454 0.2873 0.8963 0.037 Uiso 1 1 calc R U . . .
C34 C 0.40824(6) 0.3325(3) 0.81404(13) 0.0290(6) Uani 1 1 d . . . . .
H34 H 0.4203 0.3541 0.7933 0.035 Uiso 1 1 calc R U . . .
C35 C 0.37532(6) 0.3411(2) 0.78078(13) 0.0258(5) Uani 1 1 d . . . . .
C36 C 0.35787(6) 0.3078(2) 0.81288(13) 0.0259(5) Uani 1 1 d . . . . .
C37 C 0.30609(8) 0.2278(4) 0.91343(17) 0.0449(8) Uani 1 1 d . . . . .
H37A H 0.3174 0.1673 0.9478 0.054 Uiso 1 1 calc R U . . .
H37B H 0.2854 0.1916 0.8850 0.054 Uiso 1 1 calc R U . . .
C38 C 0.30156(9) 0.3484(4) 0.94096(17) 0.0506(9) Uani 1 1 d . . . . .
H38A H 0.2897 0.4078 0.9064 0.061 Uiso 1 1 calc R U . . .
H38B H 0.3223 0.3859 0.9681 0.061 Uiso 1 1 calc R U . . .
C39 C 0.28425(10) 0.3287(5) 0.9792(2) 0.0614(11) Uani 1 1 d . . . . .
H39A H 0.2646 0.2842 0.9537 0.092 Uiso 1 1 calc R U . . .
H39B H 0.2796 0.4098 0.9920 0.092 Uiso 1 1 calc R U . . .
H39C H 0.2973 0.2794 1.0168 0.092 Uiso 1 1 calc R U . . .
C40 C 0.44767(7) 0.8369(3) 0.97346(13) 0.0293(6) Uani 1 1 d . . . . .
H40A H 0.4670 0.8669 1.0097 0.035 Uiso 1 1 calc R U . . .
H40B H 0.4342 0.7992 0.9901 0.035 Uiso 1 1 calc R U . . .
C41 C 0.43075(7) 0.9468(3) 0.93209(15) 0.0358(7) Uani 1 1 d . . . . .
H41A H 0.4310 1.0178 0.9588 0.043 Uiso 1 1 calc R U . . .
H41B H 0.4417 0.9730 0.9078 0.043 Uiso 1 1 calc R U . . .
C42 C 0.38146(7) 0.9651(3) 0.83078(14) 0.0329(6) Uani 1 1 d . . . . .
C43 C 0.39548(7) 1.0092(3) 0.79509(15) 0.0352(7) Uani 1 1 d . . . . .
H43 H 0.4176 1.0084 0.8126 0.042 Uiso 1 1 calc R U . . .
C44 C 0.37776(8) 1.0539(3) 0.73479(15) 0.0381(7) Uani 1 1 d . . . . .
H44 H 0.3880 1.0844 0.7118 0.046 Uiso 1 1 calc R U . . .
C45 C 0.34526(8) 1.0552(3) 0.70706(15) 0.0382(7) Uani 1 1 d . . . . .
C46 C 0.32715(9) 1.0981(3) 0.64295(16) 0.0440(8) Uani 1 1 d . . . . .
C47 C 0.27837(8) 1.0638(3) 0.64972(16) 0.0418(8) Uani 1 1 d . . . . .
C48 C 0.29682(8) 1.0179(3) 0.71459(16) 0.0393(7) Uani 1 1 d . . . . .
C49 C 0.28188(8) 0.9799(3) 0.74799(17) 0.0425(8) Uani 1 1 d . . . . .
H49 H 0.2597 0.9821 0.7292 0.051 Uiso 1 1 calc R U . . .
C50 C 0.29918(8) 0.9379(3) 0.80973(17) 0.0415(7) Uani 1 1 d . . . . .
H50 H 0.2887 0.9119 0.8330 0.050 Uiso 1 1 calc R U . . .
C51 C 0.33147(7) 0.9339(3) 0.83708(16) 0.0375(7) Uani 1 1 d . . . . .
H51 H 0.3429 0.9063 0.8794 0.045 Uiso 1 1 calc R U . . .
C52 C 0.34769(7) 0.9695(3) 0.80408(14) 0.0331(6) Uani 1 1 d . . . . .
C53 C 0.33016(7) 1.0146(3) 0.74121(15) 0.0349(7) Uani 1 1 d . . . . .
C54 C 0.27696(10) 1.1278(4) 0.54974(17) 0.0560(10) Uani 1 1 d . . . . .
H54A H 0.2862 1.2039 0.5417 0.067 Uiso 1 1 calc R U . . .
H54B H 0.2551 1.1469 0.5397 0.067 Uiso 1 1 calc R U . . .
C55 C 0.27717(9) 1.0226(4) 0.50627(17) 0.0524(9) Uani 1 1 d . . . . .
H55A H 0.2989 1.0085 0.5135 0.063 Uiso 1 1 calc R U . . .
H55B H 0.2696 0.9444 0.5167 0.063 Uiso 1 1 calc R U . . .
C56 C 0.25650(10) 1.0542(5) 0.43699(19) 0.0685(13) Uani 1 1 d . . . . .
H56A H 0.2586 0.9889 0.4106 0.103 Uiso 1 1 calc R U . . .
H56B H 0.2630 1.1345 0.4273 0.103 Uiso 1 1 calc R U . . .
H56C H 0.2346 1.0595 0.4287 0.103 Uiso 1 1 calc R U . . .
S1 S 0.45181(2) 0.59734(6) 0.80052(3) 0.02444(16) Uani 1 1 d . . . . .
O9 O 0.47067(4) 0.50903(18) 0.85022(9) 0.0287(4) Uani 1 1 d . . . . .
O10 O 0.47175(4) 0.69465(18) 0.79460(9) 0.0279(4) Uani 1 1 d . . . . .
O11 O 0.43526(4) 0.52963(18) 0.73990(9) 0.0285(4) Uani 1 1 d . . . . .
O12 O 0.42828(4) 0.65680(18) 0.81590(9) 0.0273(4) Uani 1 1 d . . . . .
O13 O 0.52313(5) 0.3599(2) 0.89168(10) 0.0351(5) Uani 1 1 d . . . . .
H13A H 0.5151 0.2827 0.8886 0.053 Uiso 1 1 d R U . . .
H13B H 0.5082 0.4179 0.8719 0.053 Uiso 1 1 d R U . . .
S2 S 0.37117(3) 0.81150(10) 1.02310(5) 0.0367(2) Uani 0.75 1 d . . P A 1
O14 O 0.38568(7) 0.8060(3) 0.98074(16) 0.0429(7) Uani 0.75 1 d . . P A 1
C57 C 0.36668(12) 0.9732(4) 1.0329(2) 0.0452(11) Uani 0.75 1 d . . P A 1
H57A H 0.3873 1.0126 1.0543 0.068 Uiso 0.75 1 calc R U P A 1
H57B H 0.3557 0.9842 1.0582 0.068 Uiso 0.75 1 calc R U P A 1
H57C H 0.3545 1.0120 0.9916 0.068 Uiso 0.75 1 calc R U P A 1
C58 C 0.33125(11) 0.7671(5) 0.9777(2) 0.0427(10) Uani 0.75 1 d . . P A 1
H58A H 0.3210 0.8236 0.9417 0.064 Uiso 0.75 1 calc R U P A 1
H58B H 0.3206 0.7718 1.0040 0.064 Uiso 0.75 1 calc R U P A 1
H58C H 0.3302 0.6814 0.9625 0.064 Uiso 0.75 1 calc R U P A 1
O15 O 0.3137(3) 0.6413(12) 0.9616(5) 0.0667(18) Uani 0.25 1 d . . P B 2
H15A H 0.3274 0.6063 0.9505 0.100 Uiso 0.25 1 d R U P B 2
H15B H 0.2941 0.6120 0.9391 0.100 Uiso 0.25 1 d R U P B 2
O15A O 0.3366(3) 0.8777(12) 0.9893(6) 0.0667(18) Uani 0.25 1 d . . P C 2
H15C H 0.3280 0.8023 0.9750 0.100 Uiso 0.25 1 d R U P C 2
H15D H 0.3395 0.8934 1.0286 0.100 Uiso 0.25 1 d R U P C 2
O15B O 0.3937(3) 0.9045(12) 1.0052(5) 0.0667(18) Uani 0.25 1 d . . P D 2
H15E H 0.3729 0.8988 0.9916 0.100 Uiso 0.25 1 d R U P D 2
H15F H 0.4009 0.9831 1.0149 0.100 Uiso 0.25 1 d R U P D 2

loop_
_atom_site_aniso_label
_atom_site_aniso_U_11
_atom_site_aniso_U_22
_atom_site_aniso_U_33
_atom_site_aniso_U_23
_atom_site_aniso_U_13
_atom_site_aniso_U_12
O1 0.0295(10) 0.0289(11) 0.0304(10) -0.0034(8) 0.0096(9) -0.0016(8)
O2 0.0336(11) 0.0499(13) 0.0255(10) 0.0022(9) 0.0131(9) -0.0006(9)
O3 0.0299(11) 0.0405(12) 0.0309(11) 0.0030(9) 0.0074(9) 0.0068(9)
O4 0.0410(12) 0.0451(13) 0.0389(12) -0.0027(10) 0.0267(10) -0.0081(10)
O5 0.0253(11) 0.0476(13) 0.0428(12) -0.0022(10) 0.0148(10) -0.0027(9)
O6 0.0383(12) 0.0575(15) 0.0308(11) 0.0064(10) 0.0137(10) -0.0050(11)
O7 0.0636(18) 0.0635(18) 0.0384(13) -0.0017(12) 0.0132(13) -0.0206(14)
O8 0.0369(14) 0.0557(16) 0.0593(16) -0.0044(13) -0.0011(12) 0.0057(12)
N1 0.0287(12) 0.0299(13) 0.0228(11) -0.0009(9) 0.0084(9) -0.0050(9)
N2 0.0186(11) 0.0339(13) 0.0266(11) 0.0015(10) 0.0085(9) -0.0025(9)
N3 0.0254(12) 0.0367(13) 0.0248(11) -0.0009(10) 0.0112(10) -0.0006(10)
N4 0.0282(12) 0.0343(13) 0.0220(11) -0.0029(9) 0.0112(9) -0.0017(10)
N5 0.0234(11) 0.0325(13) 0.0238(11) 0.0014(9) 0.0100(9) 0.0027(9)
N6 0.0256(11) 0.0227(11) 0.0318(12) -0.0034(9) 0.0142(10) -0.0003(9)
N7 0.0276(12) 0.0301(12) 0.0265(11) -0.0003(9) 0.0138(10) -0.0019(9)
N8 0.0233(11) 0.0261(12) 0.0232(11) 0.0027(9) 0.0067(9) -0.0008(9)
N9 0.0229(11) 0.0332(13) 0.0266(12) -0.0001(10) 0.0079(9) -0.0024(9)
N10 0.0283(13) 0.0389(14) 0.0345(13) 0.0004(11) 0.0151(11) -0.0031(10)
N11 0.0246(12) 0.0341(14) 0.0393(14) 0.0035(11) 0.0070(11) 0.0017(10)
N12 0.0463(17) 0.0342(15) 0.0302(14) -0.0022(11) -0.0032(12) 0.0036(12)
C1 0.0204(12) 0.0306(15) 0.0287(14) 0.0008(11) 0.0100(11) -0.0004(10)
C2 0.0183(12) 0.0320(15) 0.0277(13) 0.0003(11) 0.0090(11) -0.0010(10)
C3 0.0238(13) 0.0332(15) 0.0344(15) 0.0012(12) 0.0113(12) -0.0017(11)
C4 0.0241(14) 0.0354(16) 0.0364(16) 0.0075(12) 0.0109(12) -0.0003(11)
C5 0.0251(13) 0.0411(17) 0.0297(14) 0.0075(12) 0.0106(12) 0.0001(12)
C6 0.0201(12) 0.0391(16) 0.0252(13) 0.0034(11) 0.0086(11) -0.0023(11)
C7 0.0220(13) 0.0417(17) 0.0270(14) 0.0018(12) 0.0109(11) 0.0001(11)
C8 0.0333(15) 0.0360(16) 0.0334(15) -0.0040(12) 0.0187(13) -0.0012(12)
C9 0.0315(15) 0.0415(17) 0.0271(14) -0.0067(12) 0.0173(12) -0.0029(12)
C10 0.0334(15) 0.0319(15) 0.0258(14) 0.0007(11) 0.0131(12) 0.0018(12)
C11 0.0318(14) 0.0312(15) 0.0270(14) -0.0014(11) 0.0146(12) -0.0005(11)
C12 0.0265(14) 0.0266(14) 0.0280(14) -0.0032(11) 0.0093(11) 0.0029(11)
C13 0.0228(13) 0.0248(14) 0.0355(15) -0.0040(11) 0.0114(12) 0.0014(10)
C14 0.0252(14) 0.0272(15) 0.0458(17) -0.0056(13) 0.0131(13) 0.0000(11)
C15 0.0273(15) 0.0308(16) 0.057(2) -0.0021(14) 0.0214(14) -0.0004(12)
C16 0.0306(15) 0.0307(15) 0.0489(18) -0.0012(13) 0.0235(14) 0.0001(12)
C17 0.0302(14) 0.0228(13) 0.0389(15) -0.0043(11) 0.0193(13) -0.0012(11)
C18 0.0330(15) 0.0254(14) 0.0324(14) -0.0043(11) 0.0190(12) -0.0035(11)
C19 0.0347(15) 0.0268(14) 0.0245(13) -0.0003(11) 0.0140(12) -0.0027(11)
C20 0.0317(14) 0.0233(13) 0.0257(13) 0.0019(10) 0.0114(11) -0.0004(11)
C21 0.0231(13) 0.0346(15) 0.0251(13) 0.0015(11) 0.0070(11) -0.0026(11)
C22 0.0270(14) 0.0340(15) 0.0236(13) 0.0015(11) 0.0073(11) -0.0042(11)
C23 0.0297(14) 0.0329(15) 0.0277(14) -0.0048(12) 0.0105(12) -0.0018(12)
C24 0.0264(14) 0.0366(16) 0.0268(14) -0.0025(12) 0.0087(11) -0.0029(12)
C25 0.0235(13) 0.0270(14) 0.0279(14) -0.0038(11) 0.0089(11) -0.0012(10)
C26 0.0258(14) 0.0300(15) 0.0293(14) -0.0023(11) 0.0088(11) -0.0001(11)
C27 0.0227(13) 0.0272(14) 0.0328(14) -0.0037(11) 0.0082(11) -0.0003(10)
C28 0.0248(13) 0.0248(13) 0.0303(14) -0.0045(11) 0.0112(11) -0.0014(10)
C29 0.0262(14) 0.0310(15) 0.0346(15) -0.0037(12) 0.0115(12) -0.0018(11)
C30 0.0311(15) 0.0294(15) 0.0338(15) -0.0033(12) 0.0118(13) -0.0040(11)
C31 0.0265(14) 0.0205(13) 0.0299(14) -0.0027(10) 0.0114(11) -0.0024(10)
C32 0.0276(14) 0.0248(14) 0.0304(14) -0.0014(11) 0.0080(12) -0.0002(11)
C33 0.0226(13) 0.0285(15) 0.0343(15) -0.0028(12) 0.0079(11) 0.0002(11)
C34 0.0246(13) 0.0289(14) 0.0319(14) -0.0018(11) 0.0116(12) 0.0010(11)
C35 0.0218(13) 0.0223(13) 0.0292(13) -0.0031(10) 0.0083(11) 0.0005(10)
C36 0.0237(13) 0.0200(13) 0.0315(14) -0.0043(10) 0.0105(11) -0.0019(10)
C37 0.0371(18) 0.055(2) 0.0472(19) 0.0096(16) 0.0232(16) -0.0030(15)
C38 0.044(2) 0.068(3) 0.0436(19) 0.0131(18) 0.0236(16) 0.0079(18)
C39 0.053(2) 0.087(3) 0.054(2) 0.011(2) 0.033(2) 0.009(2)
C40 0.0282(14) 0.0257(14) 0.0289(14) -0.0007(11) 0.0087(11) 0.0010(11)
C41 0.0297(15) 0.0287(15) 0.0378(16) 0.0006(13) 0.0060(13) 0.0003(12)
C42 0.0325(15) 0.0224(14) 0.0332(15) -0.0048(11) 0.0061(12) 0.0020(11)
C43 0.0299(15) 0.0312(16) 0.0370(16) -0.0047(12) 0.0091(13) -0.0005(12)
C44 0.0406(17) 0.0332(16) 0.0364(16) -0.0055(13) 0.0144(14) -0.0053(13)
C45 0.0367(17) 0.0301(16) 0.0355(16) -0.0038(13) 0.0062(13) 0.0002(12)
C46 0.052(2) 0.0342(17) 0.0374(17) -0.0020(14) 0.0133(15) -0.0113(15)
C47 0.0335(17) 0.0312(16) 0.0437(18) -0.0060(14) 0.0035(14) -0.0014(13)
C48 0.0380(17) 0.0254(15) 0.0404(17) -0.0066(13) 0.0062(14) 0.0041(12)
C49 0.0309(16) 0.0324(17) 0.057(2) -0.0069(15) 0.0144(15) 0.0031(13)
C50 0.0356(17) 0.0388(18) 0.050(2) -0.0054(15) 0.0201(15) 0.0004(13)
C51 0.0339(16) 0.0317(16) 0.0417(17) -0.0042(13) 0.0131(14) 0.0014(12)
C52 0.0308(15) 0.0236(14) 0.0355(16) -0.0042(12) 0.0073(12) 0.0017(11)
C53 0.0337(16) 0.0223(14) 0.0369(16) -0.0057(12) 0.0063(13) -0.0002(11)
C54 0.060(2) 0.045(2) 0.0369(18) 0.0016(16) 0.0008(17) 0.0109(18)
C55 0.045(2) 0.050(2) 0.0424(19) -0.0057(16) 0.0030(16) 0.0071(16)
C56 0.051(2) 0.085(3) 0.044(2) -0.015(2) 0.0005(18) 0.015(2)
S1 0.0211(3) 0.0272(3) 0.0232(3) -0.0010(3) 0.0086(2) -0.0007(2)
O9 0.0274(10) 0.0279(10) 0.0278(10) 0.0049(8) 0.0103(8) 0.0037(8)
O10 0.0246(9) 0.0282(10) 0.0296(10) -0.0018(8) 0.0115(8) -0.0066(8)
O11 0.0254(10) 0.0323(11) 0.0246(9) -0.0058(8) 0.0090(8) -0.0045(8)
O12 0.0214(9) 0.0334(11) 0.0253(9) -0.0008(8) 0.0092(8) 0.0032(8)
O13 0.0336(11) 0.0332(11) 0.0343(11) 0.0007(9) 0.0121(9) 0.0039(9)
S2 0.0368(5) 0.0319(5) 0.0420(6) 0.0015(4) 0.0187(5) 0.0001(4)
O14 0.0402(17) 0.0390(17) 0.0534(19) -0.0051(14) 0.0251(15) -0.0013(13)
C57 0.046(3) 0.035(2) 0.061(3) 0.000(2) 0.031(2) -0.0019(19)
C58 0.044(3) 0.045(3) 0.041(2) -0.006(2) 0.022(2) -0.005(2)
O15 0.063(4) 0.076(5) 0.055(4) -0.012(3) 0.022(3) -0.005(4)
O15A 0.063(4) 0.076(5) 0.055(4) -0.012(3) 0.022(3) -0.005(4)
O15B 0.063(4) 0.076(5) 0.055(4) -0.012(3) 0.022(3) -0.005(4)

loop_
_atom_type_symbol
_atom_type_description
_atom_type_scat_dispersion_real
_atom_type_scat_dispersion_imag
_atom_type_scat_source
C C 0.0050 0.0020 'International Tables Vol C Tables 4.2.6.8 and 6.1.1.4'
H H 0.0000 0.0000 'International Tables Vol C Tables 4.2.6.8 and 6.1.1.4'
N N 0.0090 0.0040 'International Tables Vol C Tables 4.2.6.8 and 6.1.1.4'
O O 0.0150 0.0080 'International Tables Vol C Tables 4.2.6.8 and 6.1.1.4'
S S 0.1500 0.1580 'International Tables Vol C Tables 4.2.6.8 and 6.1.1.4'

loop_
_geom_angle_atom_site_label_1
_geom_angle_atom_site_label_2
_geom_angle_atom_site_label_3
_geom_angle
C1 N1 C22 119.3(2)
C1 N1 H1N 119.7
C22 N1 H1N 118.2
C2 N2 C6 117.7(2)
C7 N3 C8 123.5(2)
C7 N3 H3N 121.8
C8 N3 H3N 114.7
C23 N4 C10 113.3(2)
C23 N4 C9 108.5(2)
C10 N4 C9 111.9(2)
C23 N4 H4N 108.0
C10 N4 H4N 109.4
C9 N4 H4N 105.4
C12 N5 C11 120.7(2)
C12 N5 H5N 119.3
C11 N5 H5N 117.1
C17 N6 C13 118.0(2)
C18 N7 C19 120.3(2)
C18 N7 H7N 120.1
C19 N7 H7N 119.6
C40 N8 C21 112.1(2)
C40 N8 C20 113.6(2)
C21 N8 C20 106.7(2)
C40 N8 H8N 113.3
C21 N8 H8N 104.6
C20 N8 H8N 105.7
C25 N9 C24 121.3(2)
C25 N9 H9N 117.3
C24 N9 H9N 116.7
C30 N10 C29 124.5(2)
C30 N10 C37 117.7(3)
C29 N10 C37 117.5(3)
C42 N11 C41 125.2(3)
C42 N11 H11N 116.4
C41 N11 H11N 110.1
C47 N12 C46 124.6(3)
C47 N12 C54 119.1(3)
C46 N12 C54 116.3(3)
O1 C1 N1 122.9(3)
O1 C1 C2 120.2(3)
N1 C1 C2 116.9(2)
N2 C2 C3 123.2(3)
N2 C2 C1 116.5(2)
C3 C2 C1 120.2(3)
C4 C3 C2 118.6(3)
C4 C3 H3 120.7
C2 C3 H3 120.7
C3 C4 C5 118.8(3)
C3 C4 H4 120.6
C5 C4 H4 120.6
C4 C5 C6 118.7(3)
C4 C5 H5 120.7
C6 C5 H5 120.7
N2 C6 C5 123.0(3)
N2 C6 C7 116.5(3)
C5 C6 C7 120.4(3)
O2 C7 N3 123.8(3)
O2 C7 C6 121.2(3)
N3 C7 C6 115.1(2)
N3 C8 C9 115.4(2)
N3 C8 H8A 108.4
C9 C8 H8A 108.4
N3 C8 H8B 108.4
C9 C8 H8B 108.4
H8A C8 H8B 107.5
N4 C9 C8 112.9(2)
N4 C9 H9A 109.0
C8 C9 H9A 109.0
N4 C9 H9B 109.0
C8 C9 H9B 109.0
H9A C9 H9B 107.8
N4 C10 C11 114.7(2)
N4 C10 H10A 108.6
C11 C10 H10A 108.6
N4 C10 H10B 108.6
C11 C10 H10B 108.6
H10A C10 H10B 107.6
N5 C11 C10 115.7(2)
N5 C11 H11A 108.4
C10 C11 H11A 108.4
N5 C11 H11B 108.4
C10 C11 H11B 108.4
H11A C11 H11B 107.4
O3 C12 N5 122.9(3)
O3 C12 C13 121.7(3)
N5 C12 C13 115.4(2)
N6 C13 C14 122.8(3)
N6 C13 C12 117.1(2)
C14 C13 C12 120.1(3)
C15 C14 C13 118.3(3)
C15 C14 H14 120.8
C13 C14 H14 120.8
C16 C15 C14 119.5(3)
C16 C15 H15 120.3
C14 C15 H15 120.3
C15 C16 C17 118.4(3)
C15 C16 H16 120.8
C17 C16 H16 120.8
N6 C17 C16 123.0(3)
N6 C17 C18 116.0(2)
C16 C17 C18 120.9(3)
O4 C18 N7 123.0(3)
O4 C18 C17 121.8(3)
N7 C18 C17 115.3(2)
N7 C19 C20 113.0(2)
N7 C19 H19A 109.0
C20 C19 H19A 109.0
N7 C19 H19B 109.0
C20 C19 H19B 109.0
H19A C19 H19B 107.8
N8 C20 C19 115.5(2)
N8 C20 H20A 108.4
C19 C20 H20A 108.4
N8 C20 H20B 108.4
C19 C20 H20B 108.4
H20A C20 H20B 107.5
C22 C21 N8 116.6(2)
C22 C21 H21A 108.1
N8 C21 H21A 108.1
C22 C21 H21B 108.1
N8 C21 H21B 108.1
H21A C21 H21B 107.3
N1 C22 C21 115.3(2)
N1 C22 H22A 108.5
C21 C22 H22A 108.5
N1 C22 H22B 108.5
C21 C22 H22B 108.5
H22A C22 H22B 107.5
N4 C23 C24 115.6(2)
N4 C23 H23A 108.4
C24 C23 H23A 108.4
N4 C23 H23B 108.4
C24 C23 H23B 108.4
H23A C23 H23B 107.4
N9 C24 C23 112.1(2)
N9 C24 H24A 109.2
C23 C24 H24A 109.2
N9 C24 H24B 109.2
C23 C24 H24B 109.2
H24A C24 H24B 107.9
N9 C25 C26 121.3(3)
N9 C25 C35 119.8(2)
C26 C25 C35 118.9(3)
C27 C26 C25 121.1(3)
C27 C26 H26 119.5
C25 C26 H26 119.5
C28 C27 C26 121.4(3)
C28 C27 H27 119.3
C26 C27 H27 119.3
C27 C28 C36 119.3(3)
C27 C28 C29 119.8(3)
C36 C28 C29 120.9(3)
O5 C29 N10 119.3(3)
O5 C29 C28 123.6(3)
N10 C29 C28 117.1(3)
O6 C30 N10 120.5(3)
O6 C30 C31 122.2(3)
N10 C30 C31 117.3(3)
C32 C31 C36 120.8(3)
C32 C31 C30 119.2(3)
C36 C31 C30 120.1(3)
C31 C32 C33 119.5(3)
C31 C32 H32 120.2
C33 C32 H32 120.2
C34 C33 C32 120.6(3)
C34 C33 H33 119.7
C32 C33 H33 119.7
C33 C34 C35 121.6(3)
C33 C34 H34 119.2
C35 C34 H34 119.2
C34 C35 C36 118.0(3)
C34 C35 C25 123.3(3)
C36 C35 C25 118.7(2)
C31 C36 C28 120.0(2)
C31 C36 C35 119.4(2)
C28 C36 C35 120.6(3)
N10 C37 C38 111.0(3)
N10 C37 H37A 109.4
C38 C37 H37A 109.4
N10 C37 H37B 109.4
C38 C37 H37B 109.4
H37A C37 H37B 108.0
C37 C38 C39 112.1(3)
C37 C38 H38A 109.2
C39 C38 H38A 109.2
C37 C38 H38B 109.2
C39 C38 H38B 109.2
H38A C38 H38B 107.9
C38 C39 H39A 109.5
C38 C39 H39B 109.5
H39A C39 H39B 109.5
C38 C39 H39C 109.5
H39A C39 H39C 109.5
H39B C39 H39C 109.5
N8 C40 C41 112.7(2)
N8 C40 H40A 109.0
C41 C40 H40A 109.0
N8 C40 H40B 109.0
C41 C40 H40B 109.0
H40A C40 H40B 107.8
N11 C41 C40 110.9(2)
N11 C41 H41A 109.5
C40 C41 H41A 109.5
N11 C41 H41B 109.5
C40 C41 H41B 109.5
H41A C41 H41B 108.0
N11 C42 C43 121.8(3)
N11 C42 C52 119.4(3)
C43 C42 C52 118.8(3)
C44 C43 C42 121.2(3)
C44 C43 H43 119.4
C42 C43 H43 119.4
C43 C44 C45 121.3(3)
C43 C44 H44 119.4
C45 C44 H44 119.4
C44 C45 C53 119.7(3)
C44 C45 C46 120.3(3)
C53 C45 C46 120.0(3)
O7 C46 N12 119.2(3)
O7 C46 C45 122.9(3)
N12 C46 C45 117.9(3)
O8 C47 N12 120.0(3)
O8 C47 C48 122.9(4)
N12 C47 C48 117.1(3)
C49 C48 C53 121.4(3)
C49 C48 C47 119.6(3)
C53 C48 C47 119.0(3)
C48 C49 C50 120.0(3)
C48 C49 H49 120.0
C50 C49 H49 120.0
C51 C50 C49 120.2(3)
C51 C50 H50 119.9
C49 C50 H50 119.9
C50 C51 C52 121.7(3)
C50 C51 H51 119.2
C52 C51 H51 119.2
C51 C52 C53 118.4(3)
C51 C52 C42 123.3(3)
C53 C52 C42 118.2(3)
C45 C53 C52 120.7(3)
C45 C53 C48 121.0(3)
C52 C53 C48 118.3(3)
N12 C54 C55 112.4(3)
N12 C54 H54A 109.1
C55 C54 H54A 109.1
N12 C54 H54B 109.1
C55 C54 H54B 109.1
H54A C54 H54B 107.8
C56 C55 C54 111.6(3)
C56 C55 H55A 109.3
C54 C55 H55A 109.3
C56 C55 H55B 109.3
C54 C55 H55B 109.3
H55A C55 H55B 108.0
C55 C56 H56A 109.5
C55 C56 H56B 109.5
H56A C56 H56B 109.5
C55 C56 H56C 109.5
H56A C56 H56C 109.5
H56B C56 H56C 109.5
O9 S1 O10 110.44(12)
O9 S1 O11 109.34(12)
O10 S1 O11 109.42(11)
O9 S1 O12 109.50(11)
O10 S1 O12 109.14(12)
O11 S1 O12 108.98(11)
H13A O13 H13B 112.4
O14 S2 C57 104.8(2)
O14 S2 C58 106.9(2)
C57 S2 C58 100.3(2)
S2 C57 H57A 109.5
S2 C57 H57B 109.5
H57A C57 H57B 109.5
S2 C57 H57C 109.5
H57A C57 H57C 109.5
H57B C57 H57C 109.5
S2 C58 H58A 109.5
S2 C58 H58B 109.5
H58A C58 H58B 109.5
S2 C58 H58C 109.5
H58A C58 H58C 109.5
H58B C58 H58C 109.5
H15A O15 H15B 112.8
H15C O15A H15D 112.7
H15E O15B H15F 112.8

loop_
_geom_bond_atom_site_label_1
_geom_bond_atom_site_label_2
_geom_bond_distance
O1 C1 1.247(3)
O2 C7 1.238(3)
O3 C12 1.233(3)
O4 C18 1.240(3)
O5 C29 1.229(4)
O6 C30 1.223(4)
O7 C46 1.232(4)
O8 C47 1.227(4)
N1 C1 1.337(4)
N1 C22 1.460(3)
N1 H1N 0.9001
N2 C2 1.337(4)
N2 C6 1.339(3)
N3 C7 1.338(4)
N3 C8 1.449(4)
N3 H3N 0.9000
N4 C23 1.507(4)
N4 C10 1.517(4)
N4 C9 1.520(3)
N4 H4N 0.8998
N5 C12 1.346(3)
N5 C11 1.454(3)
N5 H5N 0.9000
N6 C17 1.339(4)
N6 C13 1.340(4)
N7 C18 1.339(4)
N7 C19 1.446(4)
N7 H7N 0.9000
N8 C40 1.505(4)
N8 C21 1.515(3)
N8 C20 1.515(3)
N8 H8N 0.8999
N9 C25 1.361(4)
N9 C24 1.454(4)
N9 H9N 0.9000
N10 C30 1.387(4)
N10 C29 1.404(4)
N10 C37 1.465(4)
N11 C42 1.359(4)
N11 C41 1.455(4)
N11 H11N 0.8999
N12 C47 1.380(5)
N12 C46 1.396(5)
N12 C54 1.475(4)
C1 C2 1.502(4)
C2 C3 1.391(4)
C3 C4 1.385(4)
C3 H3 0.9500
C4 C5 1.385(4)
C4 H4 0.9500
C5 C6 1.392(4)
C5 H5 0.9500
C6 C7 1.505(4)
C8 C9 1.521(4)
C8 H8A 0.9900
C8 H8B 0.9900
C9 H9A 0.9900
C9 H9B 0.9900
C10 C11 1.517(4)
C10 H10A 0.9900
C10 H10B 0.9900
C11 H11A 0.9900
C11 H11B 0.9900
C12 C13 1.495(4)
C13 C14 1.392(4)
C14 C15 1.384(4)
C14 H14 0.9500
C15 C16 1.380(5)
C15 H15 0.9500
C16 C17 1.388(4)
C16 H16 0.9500
C17 C18 1.499(4)
C19 C20 1.516(4)
C19 H19A 0.9900
C19 H19B 0.9900
C20 H20A 0.9900
C20 H20B 0.9900
C21 C22 1.514(4)
C21 H21A 0.9900
C21 H21B 0.9900
C22 H22A 0.9900
C22 H22B 0.9900
C23 C24 1.510(4)
C23 H23A 0.9900
C23 H23B 0.9900
C24 H24A 0.9900
C24 H24B 0.9900
C25 C26 1.397(4)
C25 C35 1.439(4)
C26 C27 1.393(4)
C26 H26 0.9500
C27 C28 1.381(4)
C27 H27 0.9500
C28 C36 1.414(4)
C28 C29 1.452(4)
C30 C31 1.473(4)
C31 C32 1.388(4)
C31 C36 1.410(4)
C32 C33 1.398(4)
C32 H32 0.9500
C33 C34 1.368(4)
C33 H33 0.9500
C34 C35 1.412(4)
C34 H34 0.9500
C35 C36 1.423(4)
C37 C38 1.512(5)
C37 H37A 0.9900
C37 H37B 0.9900
C38 C39 1.513(5)
C38 H38A 0.9900
C38 H38B 0.9900
C39 H39A 0.9800
C39 H39B 0.9800
C39 H39C 0.9800
C40 C41 1.512(4)
C40 H40A 0.9900
C40 H40B 0.9900
C41 H41A 0.9900
C41 H41B 0.9900
C42 C43 1.394(4)
C42 C52 1.449(4)
C43 C44 1.380(4)
C43 H43 0.9500
C44 C45 1.390(5)
C44 H44 0.9500
C45 C53 1.393(5)
C45 C46 1.446(5)
C47 C48 1.473(5)
C48 C49 1.362(5)
C48 C53 1.429(5)
C49 C50 1.395(5)
C49 H49 0.9500
C50 C51 1.382(4)
C50 H50 0.9500
C51 C52 1.398(5)
C51 H51 0.9500
C52 C53 1.428(4)
C54 C55 1.538(5)
C54 H54A 0.9900
C54 H54B 0.9900
C55 C56 1.527(5)
C55 H55A 0.9900
C55 H55B 0.9900
C56 H56A 0.9800
C56 H56B 0.9800
C56 H56C 0.9800
S1 O9 1.463(2)
S1 O10 1.4690(19)
S1 O11 1.483(2)
S1 O12 1.4879(19)
O13 H13A 0.9016
O13 H13B 0.9016
S2 O14 1.476(3)
S2 C57 1.775(5)
S2 C58 1.782(5)
C57 H57A 0.9800
C57 H57B 0.9800
C57 H57C 0.9800
C58 H58A 0.9800
C58 H58B 0.9800
C58 H58C 0.9800
O15 H15A 0.9006
O15 H15B 0.9001
O15A H15C 0.9017
O15A H15D 0.9007
O15B H15E 0.9006
O15B H15F 0.9000

loop_
_geom_hbond_atom_site_label_D
_geom_hbond_atom_site_label_H
_geom_hbond_atom_site_label_A
_geom_hbond_distance_DH
_geom_hbond_distance_HA
_geom_hbond_distance_DA
_geom_hbond_angle_DHA
_geom_hbond_site_symmetry_A
N1 H1N O10 0.90 1.98 2.851(3) 163.1 .
N3 H3N O10 0.90 1.97 2.842(3) 162.2 .
N4 H4N O11 0.90 1.81 2.690(3) 166.4 .
N5 H5N O12 0.90 2.12 2.944(3) 152.7 .
N7 H7N O12 0.90 2.22 3.055(3) 154.6 .
N8 H8N O12 0.90 1.95 2.757(3) 149.0 .
N9 H9N O11 0.90 1.98 2.863(3) 164.8 .
N11 H11N O14 0.90 1.98 2.801(4) 150.1 .
N11 H11N O15B 0.90 2.16 2.904(12) 139.7 .
O13 H13A O1 0.90 2.11 2.991(3) 166.0 1_545
O13 H13B O9 0.90 1.90 2.759(3) 157.3 .
O15 H15A O4 0.90 2.01 2.906(13) 173.5 .
O15A H15C O15 0.90 1.83 2.721(18) 169.2 .
O15B H15E O15A 0.90 1.74 2.612(18) 162.7 .
O15B H15F O2 0.90 2.29 3.066(13) 144.9 6_576

loop_
_geom_torsion_atom_site_label_1
_geom_torsion_atom_site_label_2
_geom_torsion_atom_site_label_3
_geom_torsion_atom_site_label_4
_geom_torsion
C22 N1 C1 O1 -8.8(4)
C22 N1 C1 C2 171.8(2)
C6 N2 C2 C3 0.6(4)
C6 N2 C2 C1 -177.1(2)
O1 C1 C2 N2 170.3(2)
N1 C1 C2 N2 -10.3(4)
O1 C1 C2 C3 -7.5(4)
N1 C1 C2 C3 171.9(2)
N2 C2 C3 C4 0.1(4)
C1 C2 C3 C4 177.7(2)
C2 C3 C4 C5 -0.5(4)
C3 C4 C5 C6 0.4(4)
C2 N2 C6 C5 -0.8(4)
C2 N2 C6 C7 177.6(2)
C4 C5 C6 N2 0.3(4)
C4 C5 C6 C7 -178.1(3)
C8 N3 C7 O2 4.9(4)
C8 N3 C7 C6 -175.6(2)
N2 C6 C7 O2 -179.1(3)
C5 C6 C7 O2 -0.6(4)
N2 C6 C7 N3 1.4(4)
C5 C6 C7 N3 179.9(3)
C7 N3 C8 C9 -71.2(3)
C23 N4 C9 C8 -141.7(3)
C10 N4 C9 C8 92.6(3)
N3 C8 C9 N4 -52.9(3)
C23 N4 C10 C11 117.2(3)
C9 N4 C10 C11 -119.8(3)
C12 N5 C11 C10 -79.9(3)
N4 C10 C11 N5 -72.2(3)
C11 N5 C12 O3 10.9(4)
C11 N5 C12 C13 -169.3(2)
C17 N6 C13 C14 0.1(4)
C17 N6 C13 C12 178.0(2)
O3 C12 C13 N6 -174.6(3)
N5 C12 C13 N6 5.7(4)
O3 C12 C13 C14 3.4(4)
N5 C12 C13 C14 -176.3(3)
N6 C13 C14 C15 -0.6(4)
C12 C13 C14 C15 -178.5(3)
C13 C14 C15 C16 0.1(4)
C14 C15 C16 C17 0.9(5)
C13 N6 C17 C16 1.0(4)
C13 N6 C17 C18 -176.7(2)
C15 C16 C17 N6 -1.5(4)
C15 C16 C17 C18 176.1(3)
C19 N7 C18 O4 -5.4(4)
C19 N7 C18 C17 173.0(2)
N6 C17 C18 O4 178.5(3)
C16 C17 C18 O4 0.8(4)
N6 C17 C18 N7 0.1(4)
C16 C17 C18 N7 -177.7(3)
C18 N7 C19 C20 -172.2(2)
C40 N8 C20 C19 53.0(3)
C21 N8 C20 C19 177.1(2)
N7 C19 C20 N8 56.8(3)
C40 N8 C21 C22 -52.3(3)
C20 N8 C21 C22 -177.3(2)
C1 N1 C22 C21 162.4(2)
N8 C21 C22 N1 -68.7(3)
C10 N4 C23 C24 -59.6(3)
C9 N4 C23 C24 175.6(2)
C25 N9 C24 C23 -177.8(2)
N4 C23 C24 N9 -71.5(3)
C24 N9 C25 C26 2.8(4)
C24 N9 C25 C35 -178.7(3)
N9 C25 C26 C27 -179.1(3)
C35 C25 C26 C27 2.4(4)
C25 C26 C27 C28 -0.5(4)
C26 C27 C28 C36 -1.6(4)
C26 C27 C28 C29 177.7(3)
C30 N10 C29 O5 -177.3(3)
C37 N10 C29 O5 -3.2(4)
C30 N10 C29 C28 1.5(4)
C37 N10 C29 C28 175.6(3)
C27 C28 C29 O5 -1.2(5)
C36 C28 C29 O5 178.0(3)
C27 C28 C29 N10 -180.0(3)
C36 C28 C29 N10 -0.7(4)
C29 N10 C30 O6 176.8(3)
C37 N10 C30 O6 2.7(4)
C29 N10 C30 C31 -3.0(4)
C37 N10 C30 C31 -177.1(3)
O6 C30 C31 C32 2.2(4)
N10 C30 C31 C32 -178.1(3)
O6 C30 C31 C36 -175.9(3)
N10 C30 C31 C36 3.8(4)
C36 C31 C32 C33 0.5(4)
C30 C31 C32 C33 -177.6(3)
C31 C32 C33 C34 1.1(4)
C32 C33 C34 C35 -1.2(4)
C33 C34 C35 C36 -0.2(4)
C33 C34 C35 C25 -179.4(3)
N9 C25 C35 C34 -1.7(4)
C26 C25 C35 C34 176.8(3)
N9 C25 C35 C36 179.1(2)
C26 C25 C35 C36 -2.4(4)
C32 C31 C36 C28 178.7(3)
C30 C31 C36 C28 -3.2(4)
C32 C31 C36 C35 -1.9(4)
C30 C31 C36 C35 176.1(2)
C27 C28 C36 C31 -179.1(3)
C29 C28 C36 C31 1.7(4)
C27 C28 C36 C35 1.6(4)
C29 C28 C36 C35 -177.7(3)
C34 C35 C36 C31 1.8(4)
C25 C35 C36 C31 -179.0(2)
C34 C35 C36 C28 -178.8(3)
C25 C35 C36 C28 0.4(4)
C30 N10 C37 C38 87.6(4)
C29 N10 C37 C38 -86.9(4)
N10 C37 C38 C39 -178.1(3)
C21 N8 C40 C41 94.5(3)
C20 N8 C40 C41 -144.4(2)
C42 N11 C41 C40 -150.4(3)
N8 C40 C41 N11 74.8(3)
C41 N11 C42 C43 29.1(4)
C41 N11 C42 C52 -153.2(3)
N11 C42 C43 C44 176.3(3)
C52 C42 C43 C44 -1.4(4)
C42 C43 C44 C45 -0.9(5)
C43 C44 C45 C53 2.1(5)
C43 C44 C45 C46 -177.6(3)
C47 N12 C46 O7 -174.2(3)
C54 N12 C46 O7 5.3(5)
C47 N12 C46 C45 6.1(5)
C54 N12 C46 C45 -174.5(3)
C44 C45 C46 O7 -1.3(5)
C53 C45 C46 O7 179.0(3)
C44 C45 C46 N12 178.5(3)
C53 C45 C46 N12 -1.2(5)
C46 N12 C47 O8 173.6(3)
C54 N12 C47 O8 -5.9(5)
C46 N12 C47 C48 -7.2(5)
C54 N12 C47 C48 173.4(3)
O8 C47 C48 C49 2.6(5)
N12 C47 C48 C49 -176.6(3)
O8 C47 C48 C53 -177.2(3)
N12 C47 C48 C53 3.6(4)
C53 C48 C49 C50 0.6(5)
C47 C48 C49 C50 -179.2(3)
C48 C49 C50 C51 -0.4(5)
C49 C50 C51 C52 -1.0(5)
C50 C51 C52 C53 2.0(5)
C50 C51 C52 C42 -179.1(3)
N11 C42 C52 C51 5.7(4)
C43 C42 C52 C51 -176.5(3)
N11 C42 C52 C53 -175.4(3)
C43 C42 C52 C53 2.3(4)
C44 C45 C53 C52 -1.1(5)
C46 C45 C53 C52 178.6(3)
C44 C45 C53 C48 178.4(3)
C46 C45 C53 C48 -1.9(5)
C51 C52 C53 C45 177.8(3)
C42 C52 C53 C45 -1.1(4)
C51 C52 C53 C48 -1.6(4)
C42 C52 C53 C48 179.4(3)
C49 C48 C53 C45 -179.1(3)
C47 C48 C53 C45 0.7(4)
C49 C48 C53 C52 0.4(4)
C47 C48 C53 C52 -179.8(3)
C47 N12 C54 C55 -104.9(4)
C46 N12 C54 C55 75.7(4)
N12 C54 C55 C56 175.1(4)
